data_7008046
loop_
_publ_author_name
'Berthet, Jean-Claude'
'Nierlich, Martine'
'Miquel, Yannick'
'Madic, Charles'
'Ephritikhine, Michel'

_publ_section_title
;
 Selective complexation of uranium(III) over lanthanide(III) triflates
 by 2,2':6',2"-terpyridine. X-Ray crystal structures of
 [M(OTf)3(terpy)2] and [M(OTf)2(terpy)2(py)][OTf](M = Nd, Ce, U) and of
 polynuclear mu-oxo uranium(IV) complexes resulting from hydrolysis.
;
_journal_issue 2
_journal_name_full 'Dalton transactions (Cambridge, England : 2003)'
_journal_page_first 369
_journal_page_last 379
_journal_paper_doi 10.1039/b416189k
_journal_year 2005
_chemical_formula_sum 'C81 H59 F18 N15 O18 S6 U2'
_chemical_formula_weight 2540.85
_space_group_IT_number 2
_symmetry_cell_setting triclinic
_symmetry_space_group_name_Hall '-P 1'
_symmetry_space_group_name_H-M 'P -1'
_atom_sites_solution_hydrogens geom
_atom_sites_solution_primary direct
_atom_sites_solution_secondary difmap
_audit_creation_method SHELXL-97
_cell_angle_alpha 98.67(3)
_cell_angle_beta 100.48(3)
_cell_angle_gamma 93.26(3)
_cell_formula_units_Z 2
_cell_length_a 14.487(3)
_cell_length_b 14.997(3)
_cell_length_c 21.269(4)
_cell_measurement_reflns_used 27774
_cell_measurement_temperature 123(2)
_cell_measurement_theta_max 25
_cell_measurement_theta_min 2
_cell_volume 4475.0(17)
_computing_cell_refinement 'DENZO(Otwinowski& Minor,1997)'
_computing_data_collection 'DENZO(Otwinowski& Minor,1997)'
_computing_data_reduction 'DENZO(Otwinowski& Minor,1997)'
_computing_molecular_graphics 'SHELXTL (Sheldrick,1997)'
_computing_publication_material 'SHELXTL (Sheldrick,1997)'
_computing_structure_refinement 'SHELXL-93 (Sheldrick, 1990)'
_computing_structure_solution 'SHELXS-86 (Sheldrick, 1990)'
_diffrn_ambient_temperature 123(2)
_diffrn_measured_fraction_theta_full 0.920
_diffrn_measured_fraction_theta_max 0.920
_diffrn_measurement_device_type 'Nonius Kappa CCD diffractometer'
_diffrn_measurement_method '\f scans with 2\% steps'
_diffrn_radiation_monochromator graphite
_diffrn_radiation_source 'fine-focus sealed tube'
_diffrn_radiation_type MoK\a
_diffrn_radiation_wavelength 0.71073
_diffrn_reflns_av_R_equivalents 0.0821
_diffrn_reflns_av_sigmaI/netI 0.1105
_diffrn_reflns_limit_h_max 16
_diffrn_reflns_limit_h_min -16
_diffrn_reflns_limit_k_max 15
_diffrn_reflns_limit_k_min -15
_diffrn_reflns_limit_l_max 24
_diffrn_reflns_limit_l_min -24
_diffrn_reflns_number 27774
_diffrn_reflns_theta_full 24.75
_diffrn_reflns_theta_max 24.75
_diffrn_reflns_theta_min 2.66
_diffrn_standards_number 0
_exptl_absorpt_coefficient_mu 3.869
_exptl_absorpt_correction_T_max 0.610
_exptl_absorpt_correction_T_min 0.320
_exptl_absorpt_correction_type refdelf
_exptl_absorpt_process_details 'MULABS in PLATON (Spek, 1998)'
_exptl_crystal_colour black
_exptl_crystal_density_diffrn 1.886
_exptl_crystal_density_method 'not measured'
_exptl_crystal_description irregular
_exptl_crystal_F_000 2472
_exptl_crystal_size_max 0.300
_exptl_crystal_size_mid 0.250
_exptl_crystal_size_min 0.120
_refine_diff_density_max 0.847
_refine_diff_density_min -1.023
_refine_diff_density_rms 0.141
_refine_ls_extinction_method none
_refine_ls_goodness_of_fit_ref 0.972
_refine_ls_hydrogen_treatment constr
_refine_ls_matrix_type full
_refine_ls_number_parameters 1249
_refine_ls_number_reflns 14085
_refine_ls_number_restraints 0
_refine_ls_restrained_S_all 0.972
_refine_ls_R_factor_all 0.0941
_refine_ls_R_factor_gt 0.0580
_refine_ls_shift/su_max 0.009
_refine_ls_shift/su_mean 0.034
_refine_ls_structure_factor_coef Fsqd
_refine_ls_weighting_details 'calc w=1/[\s^2^(Fo^2^)+(0.0634P)^2^+8.9391P] where P=(Fo^2^+2Fc^2^)/3'
_refine_ls_weighting_scheme calc
_refine_ls_wR_factor_gt 0.1315
_refine_ls_wR_factor_ref 0.1512
_reflns_number_gt 9575
_reflns_number_total 14085
_reflns_threshold_expression >2sigma(I)
_cod_data_source_file b416189k.txt
_cod_data_source_block 3.0.5py
_cod_original_cell_volume 4474.9(16)
_cod_database_code 7008046

loop_
_symmetry_equiv_pos_as_xyz
'x, y, z'
'-x, -y, -z'

loop_
_atom_site_label
_atom_site_type_symbol
_atom_site_fract_x
_atom_site_fract_y
_atom_site_fract_z
_atom_site_U_iso_or_equiv
_atom_site_adp_type
_atom_site_occupancy
_atom_site_symmetry_multiplicity
_atom_site_calc_flag
_atom_site_refinement_flags
_atom_site_disorder_assembly
_atom_site_disorder_group
U1A U 0.239920(10) 0.245968(9) 0.475424(7) 0.03501(4) Uani 1 1 d . . .
S1A S 0.28412(8) 0.50134(7) 0.51583(5) 0.0442(3) Uani 1 1 d . . .
S2A S 0.23931(7) 0.04368(7) 0.56655(5) 0.0396(3) Uani 1 1 d . . .
S3A S -0.18274(11) 0.30756(14) 0.23174(7) 0.0978(6) Uani 1 1 d . . .
O1A O 0.30821(19) 0.40662(17) 0.50540(13) 0.0422(8) Uani 1 1 d . . .
O2A O 0.2824(2) 0.54642(19) 0.46075(14) 0.0605(10) Uani 1 1 d . . .
O3A O 0.2077(2) 0.51444(19) 0.54978(16) 0.0576(10) Uani 1 1 d . . .
O4A O 0.20768(19) 0.10723(16) 0.52266(13) 0.0422(8) Uani 1 1 d . . .
O5A O 0.2084(2) 0.06300(18) 0.62822(13) 0.0514(9) Uani 1 1 d . . .
O6A O 0.3354(2) 0.02473(19) 0.56781(15) 0.0534(10) Uani 1 1 d . . .
N2A N 0.1257(2) 0.35003(19) 0.41692(15) 0.0360(9) Uani 1 1 d . . .
N3A N 0.0800(2) 0.2702(2) 0.51548(15) 0.0408(10) Uani 1 1 d . . .
N4A N 0.4217(2) 0.2386(2) 0.50463(15) 0.0398(10) Uani 1 1 d . . .
N5A N 0.3106(2) 0.10566(19) 0.41812(15) 0.0365(9) Uani 1 1 d . . .
N6A N 0.1235(2) 0.1314(2) 0.38547(14) 0.0382(9) Uani 1 1 d . . .
N1A N 0.2807(2) 0.2993(2) 0.37121(15) 0.0416(10) Uani 1 1 d . . .
N7A N 0.2838(2) 0.2890(2) 0.60562(16) 0.0456(10) Uani 1 1 d . . .
C1A C 0.3608(3) 0.2756(3) 0.3493(2) 0.0563(15) Uani 1 1 d . . .
H1AA H 0.3912 0.2283 0.3652 0.068 Uiso 1 1 calc R . .
C2A C 0.3996(4) 0.3178(3) 0.3049(2) 0.0602(15) Uani 1 1 d . . .
H2AB H 0.4534 0.2994 0.2905 0.072 Uiso 1 1 calc R . .
C3A C 0.3533(4) 0.3882(3) 0.2837(3) 0.0760(17) Uani 1 1 d . . .
H3AB H 0.3763 0.4184 0.2539 0.091 Uiso 1 1 calc R . .
C4A C 0.2755(4) 0.4149(3) 0.3049(2) 0.0570(15) Uani 1 1 d . . .
H4AA H 0.2469 0.4645 0.2913 0.068 Uiso 1 1 calc R . .
C5A C 0.2391(3) 0.3683(3) 0.34642(18) 0.0439(12) Uani 1 1 d . . .
C6A C 0.1498(3) 0.3898(3) 0.36880(19) 0.0419(12) Uani 1 1 d . . .
C7A C 0.0940(3) 0.4524(3) 0.34107(18) 0.0436(12) Uani 1 1 d . . .
H7AB H 0.1128 0.4805 0.3088 0.052 Uiso 1 1 calc R . .
C8A C 0.0129(3) 0.4722(3) 0.3611(2) 0.0516(14) Uani 1 1 d . . .
H8AB H -0.0256 0.5116 0.3412 0.062 Uiso 1 1 calc R . .
C9A C -0.0125(3) 0.4337(3) 0.4112(2) 0.0498(13) Uani 1 1 d . . .
H9AA H -0.0668 0.4487 0.4265 0.060 Uiso 1 1 calc R . .
C10A C 0.0448(3) 0.3715(2) 0.43885(19) 0.0419(12) Uani 1 1 d . . .
C11A C 0.0197(3) 0.3272(3) 0.49049(19) 0.0437(13) Uani 1 1 d . . .
C12A C -0.0615(3) 0.3443(3) 0.5150(2) 0.0480(13) Uani 1 1 d . . .
H12A H -0.1024 0.3836 0.4972 0.058 Uiso 1 1 calc R . .
C13A C -0.0819(3) 0.3033(3) 0.56538(19) 0.0435(12) Uani 1 1 d . . .
H13A H -0.1356 0.3153 0.5823 0.052 Uiso 1 1 calc R . .
C14A C -0.0207(3) 0.2442(3) 0.59003(19) 0.0456(12) Uani 1 1 d . . .
H14A H -0.0329 0.2149 0.6236 0.055 Uiso 1 1 calc R . .
C15A C 0.0569(3) 0.2295(3) 0.56468(18) 0.0428(12) Uani 1 1 d . . .
H15A H 0.0973 0.1893 0.5816 0.051 Uiso 1 1 calc R . .
C16A C 0.4768(3) 0.3059(3) 0.5450(2) 0.0493(13) Uani 1 1 d . . .
H16A H 0.4480 0.3556 0.5617 0.059 Uiso 1 1 calc R . .
C17A C 0.5742(3) 0.3070(3) 0.5639(2) 0.0487(13) Uani 1 1 d . . .
H17A H 0.6087 0.3531 0.5949 0.058 Uiso 1 1 calc R . .
C18A C 0.6170(3) 0.2374(3) 0.5352(2) 0.0556(15) Uani 1 1 d . . .
H18A H 0.6824 0.2386 0.5437 0.067 Uiso 1 1 calc R . .
C19A C 0.5638(3) 0.1647(3) 0.4931(2) 0.0561(15) Uani 1 1 d . . .
H19A H 0.5928 0.1161 0.4750 0.067 Uiso 1 1 calc R . .
C20A C 0.4660(3) 0.1664(2) 0.4789(2) 0.0439(12) Uani 1 1 d . . .
C21A C 0.4045(3) 0.0919(3) 0.43551(18) 0.0408(12) Uani 1 1 d . . .
C22A C 0.4400(3) 0.0116(3) 0.4144(2) 0.0466(12) Uani 1 1 d . . .
H22A H 0.5034 0.0035 0.4274 0.056 Uiso 1 1 calc R . .
C23A C 0.3805(4) -0.0559(3) 0.3739(2) 0.0580(15) Uani 1 1 d . . .
H23A H 0.4040 -0.1102 0.3597 0.070 Uiso 1 1 calc R . .
C24A C 0.2883(3) -0.0451(3) 0.3543(2) 0.0503(14) Uani 1 1 d . . .
H24A H 0.2485 -0.0907 0.3261 0.060 Uiso 1 1 calc R . .
C25A C 0.2531(3) 0.0384(2) 0.37807(17) 0.0362(11) Uani 1 1 d . . .
C26A C 0.1525(3) 0.0518(3) 0.36024(18) 0.0390(11) Uani 1 1 d . . .
C27A C 0.0880(3) -0.0158(3) 0.3191(2) 0.0502(14) Uani 1 1 d . . .
H27A H 0.1082 -0.0708 0.3027 0.060 Uiso 1 1 calc R . .
C28A C -0.0047(3) 0.0007(3) 0.3038(3) 0.0631(17) Uani 1 1 d . . .
H28A H -0.0483 -0.0431 0.2769 0.076 Uiso 1 1 calc R . .
C29A C -0.0324(4) 0.0818(3) 0.3281(2) 0.0584(15) Uani 1 1 d . . .
H29A H -0.0950 0.0942 0.3174 0.070 Uiso 1 1 calc R . .
C30A C 0.0317(3) 0.1446(3) 0.3681(2) 0.0422(12) Uani 1 1 d . . .
H30A H 0.0112 0.1995 0.3844 0.051 Uiso 1 1 calc R . .
C31A C 0.2430(3) 0.3582(3) 0.6366(2) 0.0540(15) Uani 1 1 d . . .
H31A H 0.1997 0.3881 0.6114 0.065 Uiso 1 1 calc R . .
C32A C 0.2620(3) 0.3871(3) 0.70391(19) 0.0539(14) Uani 1 1 d . . .
H32A H 0.2322 0.4344 0.7230 0.065 Uiso 1 1 calc R . .
C33A C 0.3261(4) 0.3428(3) 0.7400(2) 0.0661(17) Uani 1 1 d . . .
H33A H 0.3384 0.3573 0.7850 0.079 Uiso 1 1 calc R . .
C34A C 0.3722(4) 0.2775(3) 0.7101(2) 0.0574(15) Uani 1 1 d . . .
H34A H 0.4200 0.2511 0.7343 0.069 Uiso 1 1 calc R . .
C35A C 0.3482(3) 0.2508(3) 0.6443(2) 0.0534(14) Uani 1 1 d . . .
H35A H 0.3783 0.2035 0.6254 0.064 Uiso 1 1 calc R . .
C36A C 0.3878(3) 0.5550(3) 0.5744(2) 0.0523(14) Uani 1 1 d . . .
C37A C 0.1697(3) -0.0606(3) 0.52716(19) 0.0419(12) Uani 1 1 d . . .
U1B U 0.251935(11) 0.253747(9) 0.014028(7) 0.03701(4) Uani 1 1 d . . .
S1B S -0.01498(8) 0.22313(7) -0.01744(5) 0.0486(3) Uani 1 1 d . . .
S2B S 0.46671(8) 0.25908(7) -0.07140(5) 0.0427(3) Uani 1 1 d . . .
S3B S 0.17931(9) 0.69453(8) 0.27785(6) 0.0586(4) Uani 1 1 d . . .
O1B O 0.08187(19) 0.19848(18) -0.01291(13) 0.0455(9) Uani 1 1 d . . .
O2B O -0.0533(2) 0.2235(2) 0.04065(14) 0.0593(10) Uani 1 1 d . . .
O3B O -0.0326(2) 0.2984(2) -0.05095(17) 0.0679(12) Uani 1 1 d . . .
O4B O 0.3957(2) 0.28061(18) -0.03205(12) 0.0473(8) Uani 1 1 d . . .
O5B O 0.4497(2) 0.2926(2) -0.13252(13) 0.0539(9) Uani 1 1 d . . .
O6B O 0.4918(3) 0.1696(2) -0.07312(17) 0.0732(12) Uani 1 1 d . . .
N1B N 0.2009(2) 0.2114(2) 0.11943(15) 0.0425(10) Uani 1 1 d . . .
N2B N 0.1579(2) 0.3693(2) 0.07641(15) 0.0395(10) Uani 1 1 d . . .
N3B N 0.2326(2) 0.4108(2) -0.02578(15) 0.0414(10) Uani 1 1 d . . .
N4B N 0.2467(3) 0.0775(2) -0.02052(17) 0.0492(11) Uani 1 1 d . . .
N5B N 0.3909(2) 0.1714(2) 0.06972(15) 0.0404(10) Uani 1 1 d . . .
N6B N 0.3806(2) 0.3550(2) 0.10290(15) 0.0446(10) Uani 1 1 d . . .
N7B N 0.1974(2) 0.2217(2) -0.11513(16) 0.0461(10) Uani 1 1 d . . .
C1B C 0.2162(3) 0.1300(3) 0.1382(2) 0.0548(14) Uani 1 1 d . . .
H1BA H 0.2562 0.0944 0.1179 0.066 Uiso 1 1 calc R . .
C2B C 0.1774(4) 0.0963(3) 0.1845(2) 0.0645(16) Uani 1 1 d . . .
H2BB H 0.1928 0.0414 0.1970 0.077 Uiso 1 1 calc R . .
C3B C 0.1154(3) 0.1463(3) 0.2115(2) 0.0593(14) Uani 1 1 d . . .
H3BB H 0.0862 0.1248 0.2424 0.071 Uiso 1 1 calc R . .
C4B C 0.0945(3) 0.2304(3) 0.1933(2) 0.0528(14) Uani 1 1 d . . .
H4BA H 0.0511 0.2644 0.2111 0.063 Uiso 1 1 calc R . .
C5B C 0.1406(3) 0.2609(3) 0.14803(18) 0.0394(12) Uani 1 1 d . . .
C6B C 0.1205(3) 0.3480(3) 0.12670(19) 0.0420(12) Uani 1 1 d . . .
C7B C 0.0621(3) 0.4050(3) 0.1569(2) 0.0462(13) Uani 1 1 d . . .
H7BB H 0.0363 0.3885 0.1909 0.055 Uiso 1 1 calc R . .
C8B C 0.0438(3) 0.4850(3) 0.1357(2) 0.0531(14) Uani 1 1 d . . .
H8BB H 0.0061 0.5238 0.1558 0.064 Uiso 1 1 calc R . .
C9B C 0.0804(3) 0.5077(3) 0.0856(2) 0.0482(13) Uani 1 1 d . . .
H9BB H 0.0675 0.5619 0.0709 0.058 Uiso 1 1 calc R . .
C10B C 0.1375(3) 0.4498(3) 0.05595(19) 0.0434(12) Uani 1 1 d . . .
C11B C 0.1783(3) 0.4709(3) -0.00049(19) 0.0410(12) Uani 1 1 d . . .
C12B C 0.1609(3) 0.5512(3) -0.0237(2) 0.0536(14) Uani 1 1 d . . .
H12B H 0.1250 0.5926 -0.0042 0.064 Uiso 1 1 calc R . .
C13B C 0.1985(3) 0.5679(3) -0.0765(2) 0.0560(15) Uani 1 1 d . . .
H13B H 0.1852 0.6198 -0.0942 0.067 Uiso 1 1 calc R . .
C14B C 0.2555(3) 0.5084(3) -0.1031(2) 0.0478(13) Uani 1 1 d . . .
H14B H 0.2823 0.5195 -0.1380 0.057 Uiso 1 1 calc R . .
C15B C 0.2708(3) 0.4311(3) -0.0755(2) 0.0479(13) Uani 1 1 d . . .
H15B H 0.3101 0.3909 -0.0924 0.057 Uiso 1 1 calc R . .
C16B C 0.1737(3) 0.0310(3) -0.0631(2) 0.0484(13) Uani 1 1 d . . .
H16B H 0.1245 0.0631 -0.0799 0.058 Uiso 1 1 calc R . .
C17B C 0.1672(4) -0.0595(3) -0.0832(2) 0.0603(16) Uani 1 1 d . . .
H17B H 0.1155 -0.0879 -0.1138 0.072 Uiso 1 1 calc R . .
C18B C 0.2374(3) -0.1091(3) -0.0582(2) 0.0560(15) Uani 1 1 d . . .
H18B H 0.2344 -0.1713 -0.0716 0.067 Uiso 1 1 calc R . .
C19B C 0.3125(4) -0.0651(3) -0.0126(2) 0.0601(15) Uani 1 1 d . . .
H19B H 0.3601 -0.0972 0.0064 0.072 Uiso 1 1 calc R . .
C20B C 0.3155(3) 0.0284(3) 0.0042(2) 0.0484(13) Uani 1 1 d . . .
C21B C 0.3984(3) 0.0803(3) 0.05153(19) 0.0477(12) Uani 1 1 d . . .
C22B C 0.4739(3) 0.0373(3) 0.0760(2) 0.0498(13) Uani 1 1 d . . .
H22B H 0.4758 -0.0246 0.0633 0.060 Uiso 1 1 calc R . .
C23B C 0.5471(3) 0.0868(3) 0.1198(2) 0.0606(14) Uani 1 1 d . . .
H23B H 0.5992 0.0582 0.1365 0.073 Uiso 1 1 calc R . .
C24B C 0.5443(4) 0.1768(3) 0.1388(2) 0.0599(16) Uani 1 1 d . . .
H24B H 0.5938 0.2105 0.1683 0.072 Uiso 1 1 calc R . .
C25B C 0.4635(3) 0.2184(3) 0.11230(19) 0.0478(13) Uani 1 1 d . . .
C26B C 0.4598(3) 0.3163(3) 0.13181(19) 0.0437(12) Uani 1 1 d . . .
C27B C 0.5309(4) 0.3702(3) 0.1753(2) 0.0636(16) Uani 1 1 d . . .
H27B H 0.5822 0.3436 0.1955 0.076 Uiso 1 1 calc R . .
C28B C 0.5276(3) 0.4625(3) 0.1894(2) 0.0662(17) Uani 1 1 d . . .
H28B H 0.5765 0.4984 0.2181 0.079 Uiso 1 1 calc R . .
C29B C 0.4498(3) 0.5005(3) 0.1599(2) 0.0499(14) Uani 1 1 d . . .
H29B H 0.4448 0.5625 0.1692 0.060 Uiso 1 1 calc R . .
C30B C 0.3802(3) 0.4456(3) 0.1169(2) 0.0436(12) Uani 1 1 d . . .
H30B H 0.3296 0.4725 0.0961 0.052 Uiso 1 1 calc R . .
C31B C 0.1242(3) 0.2599(3) -0.1453(2) 0.0547(15) Uani 1 1 d . . .
H31B H 0.0890 0.2934 -0.1193 0.066 Uiso 1 1 calc R . .
C32B C 0.0966(4) 0.2538(3) -0.2116(2) 0.0620(16) Uani 1 1 d . . .
H32B H 0.0477 0.2853 -0.2296 0.074 Uiso 1 1 calc R . .
C33B C 0.1454(4) 0.1983(3) -0.2505(2) 0.0688(18) Uani 1 1 d . . .
H33B H 0.1285 0.1913 -0.2954 0.083 Uiso 1 1 calc R . .
C34B C 0.2185(4) 0.1538(3) -0.2222(2) 0.0607(16) Uani 1 1 d . . .
H34B H 0.2501 0.1155 -0.2479 0.073 Uiso 1 1 calc R . .
C35B C 0.2447(3) 0.1667(3) -0.1548(2) 0.0482(13) Uani 1 1 d . . .
H35B H 0.2951 0.1376 -0.1360 0.058 Uiso 1 1 calc R . .
C36B C -0.0812(3) 0.1274(3) -0.0734(2) 0.0606(16) Uani 1 1 d . . .
C37B C 0.5701(4) 0.3300(4) -0.0238(2) 0.0662(16) Uani 1 1 d . . .
N8 N 0.4974(2) 0.10771(18) 0.28919(12) 0.112(2) Uani 1 1 d G . .
C39 C 0.5665(2) 0.0614(2) 0.29811(16) 0.143(3) Uani 1 1 d G . .
H39 H 0.6206 0.0876 0.3271 0.172 Uiso 1 1 calc R . .
C40 C 0.5667(3) -0.0177(2) 0.2704(2) 0.098(2) Uani 1 1 d G . .
H40 H 0.6224 -0.0455 0.2782 0.118 Uiso 1 1 calc R . .
C41 C 0.4872(4) -0.06968(19) 0.22719(19) 0.096(2) Uani 1 1 d G . .
H41 H 0.4877 -0.1304 0.2099 0.115 Uiso 1 1 calc R . .
C42 C 0.3992(3) -0.0136(2) 0.21200(18) 0.101(2) Uani 1 1 d G . .
H42 H 0.3430 -0.0344 0.1833 0.121 Uiso 1 1 calc R . .
C43 C 0.4206(2) 0.0742(2) 0.24978(15) 0.0694(18) Uani 1 1 d G . .
H43 H 0.3727 0.1128 0.2455 0.083 Uiso 1 1 calc R . .
F3A F 0.46526(18) 0.54579(17) 0.55137(13) 0.0617(9) Uani 1 1 d . . .
F2A F 0.3805(2) 0.64556(16) 0.58740(13) 0.0629(9) Uani 1 1 d . . .
F5A F 0.07848(19) -0.05230(17) 0.51809(14) 0.0648(9) Uani 1 1 d . . .
F1A F 0.39679(19) 0.52193(16) 0.62974(12) 0.0598(9) Uani 1 1 d . . .
F5B F 0.6001(2) 0.29902(19) 0.03025(13) 0.0708(10) Uani 1 1 d . . .
F6A F 0.1929(2) -0.08885(16) 0.46858(12) 0.0609(8) Uani 1 1 d . . .
F4A F 0.1884(2) -0.12686(16) 0.56162(13) 0.0728(10) Uani 1 1 d . . .
F2B F -0.0488(2) 0.11686(19) -0.13088(13) 0.0698(10) Uani 1 1 d . . .
F3B F -0.0674(2) 0.04996(18) -0.05063(14) 0.0742(10) Uani 1 1 d . . .
F1B F -0.1711(2) 0.1359(2) -0.08588(15) 0.0788(11) Uani 1 1 d . . .
F6B F 0.5539(3) 0.41453(19) -0.01222(16) 0.0907(13) Uani 1 1 d . . .
F4B F 0.6394(2) 0.3269(3) -0.05672(16) 0.1069(13) Uani 1 1 d . . .
F8A F -0.1775(3) 0.2785(2) 0.35083(15) 0.0961(13) Uani 1 1 d . . .
F9A F -0.3178(3) 0.2772(3) 0.29470(16) 0.1060(14) Uani 1 1 d . . .
O8A O -0.2468(3) 0.2921(2) 0.17576(16) 0.0727(12) Uani 1 1 d . . .
O9B O 0.1069(3) 0.6232(3) 0.25551(19) 0.0952(15) Uani 1 1 d . . .
O9A O -0.0937(3) 0.2903(3) 0.2388(2) 0.1088(18) Uani 1 1 d . . .
F7A F -0.2417(4) 0.1745(3) 0.2705(3) 0.186(3) Uani 1 1 d . . .
O8B O 0.2405(4) 0.6996(6) 0.3378(2) 0.200(3) Uani 1 1 d . . .
O7B O 0.1462(4) 0.7787(3) 0.2768(3) 0.155(3) Uani 1 1 d . . .
C38A C -0.2276(4) 0.2787(5) 0.2940(3) 0.095(2) Uani 1 1 d . . .
O7A O -0.1903(6) 0.4119(3) 0.2662(4) 0.231(4) Uani 1 1 d . . .
F8B F 0.3262(3) 0.7508(3) 0.2350(2) 0.1255(16) Uani 1 1 d . . .
F9B F 0.2075(4) 0.6904(3) 0.1610(2) 0.156(2) Uani 1 1 d . . .
F7B F 0.2809(3) 0.6082(3) 0.2071(3) 0.183(2) Uani 1 1 d . . .
C38B C 0.2533(5) 0.6929(4) 0.2207(3) 0.088(2) Uani 1 1 d . . .

loop_
_atom_site_aniso_label
_atom_site_aniso_U_11
_atom_site_aniso_U_22
_atom_site_aniso_U_33
_atom_site_aniso_U_23
_atom_site_aniso_U_13
_atom_site_aniso_U_12
U1A 0.03581(7) 0.03901(7) 0.03241(7) 0.00811(5) 0.00939(6) 0.00689(6)
S1A 0.0458(6) 0.0414(5) 0.0447(5) 0.0070(4) 0.0069(5) 0.0042(4)
S2A 0.0399(5) 0.0430(5) 0.0371(5) 0.0069(4) 0.0099(4) 0.0044(4)
S3A 0.0524(8) 0.1848(16) 0.0554(8) 0.0261(9) 0.0075(7) -0.0054(10)
O1A 0.0361(14) 0.0414(14) 0.0492(15) 0.0089(11) 0.0075(12) 0.0036(12)
O2A 0.078(2) 0.0573(16) 0.0437(15) 0.0204(12) -0.0008(16) -0.0088(16)
O3A 0.0415(16) 0.0569(16) 0.080(2) 0.0134(15) 0.0217(15) 0.0146(13)
O4A 0.0551(16) 0.0340(13) 0.0437(13) 0.0086(10) 0.0231(12) 0.0066(12)
O5A 0.0645(18) 0.0537(16) 0.0390(14) 0.0073(12) 0.0185(13) 0.0034(14)
O6A 0.0407(16) 0.0590(16) 0.0580(18) 0.0072(14) 0.0034(15) 0.0105(14)
N2A 0.0361(17) 0.0361(16) 0.0369(16) 0.0038(13) 0.0109(14) 0.0064(13)
N3A 0.0450(18) 0.0426(16) 0.0381(16) 0.0100(13) 0.0121(15) 0.0099(14)
N4A 0.0446(19) 0.0347(16) 0.0403(17) 0.0049(13) 0.0082(15) 0.0076(14)
N5A 0.0414(17) 0.0363(15) 0.0371(15) 0.0099(12) 0.0169(13) 0.0071(13)
N6A 0.0502(18) 0.0396(16) 0.0309(14) 0.0068(12) 0.0204(13) 0.0118(14)
N1A 0.0447(18) 0.0525(18) 0.0327(15) 0.0120(13) 0.0144(14) 0.0126(15)
N7A 0.0388(19) 0.0480(17) 0.0489(18) 0.0200(14) -0.0020(16) -0.0031(15)
C1A 0.069(3) 0.054(2) 0.054(2) 0.0164(19) 0.022(2) 0.012(2)
C2A 0.069(3) 0.065(3) 0.061(2) 0.023(2) 0.036(2) 0.023(2)
C3A 0.076(3) 0.100(3) 0.074(3) 0.045(2) 0.040(2) 0.033(3)
C4A 0.078(3) 0.047(2) 0.052(2) 0.0252(17) 0.018(2) 0.000(2)
C5A 0.055(2) 0.050(2) 0.0282(18) 0.0080(16) 0.0115(18) 0.0042(19)
C6A 0.045(2) 0.044(2) 0.0376(19) 0.0119(16) 0.0072(18) 0.0007(18)
C7A 0.054(2) 0.051(2) 0.0271(18) 0.0105(16) 0.0075(18) 0.0012(19)
C8A 0.047(2) 0.044(2) 0.066(3) 0.0192(18) 0.007(2) 0.0062(19)
C9A 0.057(3) 0.055(2) 0.040(2) 0.0123(17) 0.006(2) 0.0229(19)
C10A 0.050(2) 0.0308(19) 0.041(2) 0.0049(16) 0.0016(19) -0.0045(17)
C11A 0.052(2) 0.042(2) 0.0326(19) -0.0029(17) 0.0050(19) 0.0007(19)
C12A 0.041(2) 0.047(2) 0.060(2) 0.0109(19) 0.018(2) 0.0089(18)
C13A 0.049(2) 0.041(2) 0.042(2) 0.0013(17) 0.0183(18) 0.0013(18)
C14A 0.052(2) 0.050(2) 0.0405(19) 0.0061(17) 0.0259(17) 0.0010(19)
C15A 0.048(2) 0.047(2) 0.0339(19) 0.0132(16) 0.0052(18) -0.0003(18)
C16A 0.044(2) 0.053(2) 0.057(2) 0.0185(18) 0.015(2) 0.0139(19)
C17A 0.042(2) 0.047(2) 0.054(2) 0.0114(18) 0.003(2) -0.0045(19)
C18A 0.036(2) 0.064(3) 0.065(3) 0.014(2) 0.004(2) -0.002(2)
C19A 0.050(3) 0.066(3) 0.059(3) 0.018(2) 0.016(2) 0.020(2)
C20A 0.046(2) 0.0417(19) 0.055(2) 0.0211(16) 0.0243(18) 0.0088(17)
C21A 0.042(2) 0.049(2) 0.0355(18) 0.0131(16) 0.0134(17) 0.0021(18)
C22A 0.044(2) 0.056(2) 0.049(2) 0.0109(18) 0.0230(18) 0.0271(18)
C23A 0.074(3) 0.050(2) 0.052(3) 0.007(2) 0.016(2) 0.018(2)
C24A 0.065(3) 0.037(2) 0.050(2) 0.0049(17) 0.015(2) 0.0113(19)
C25A 0.047(2) 0.0368(18) 0.0321(17) 0.0138(14) 0.0200(16) 0.0049(16)
C26A 0.039(2) 0.045(2) 0.0379(18) 0.0115(15) 0.0177(16) 0.0032(17)
C27A 0.048(2) 0.042(2) 0.059(3) -0.0010(19) 0.013(2) 0.0041(19)
C28A 0.056(3) 0.040(2) 0.084(3) -0.004(2) 0.002(3) 0.003(2)
C29A 0.058(3) 0.072(3) 0.047(2) 0.011(2) 0.016(2) -0.001(2)
C30A 0.033(2) 0.042(2) 0.053(2) 0.0037(17) 0.0122(18) 0.0070(17)
C31A 0.063(3) 0.049(2) 0.048(2) 0.0036(19) 0.013(2) 0.000(2)
C32A 0.067(3) 0.062(3) 0.037(2) 0.0150(18) 0.018(2) 0.005(2)
C33A 0.098(4) 0.053(3) 0.045(2) 0.006(2) 0.013(3) -0.009(3)
C34A 0.069(3) 0.055(2) 0.040(2) 0.0128(19) -0.011(2) 0.001(2)
C35A 0.051(3) 0.059(2) 0.050(2) 0.0143(19) 0.006(2) -0.004(2)
C36A 0.056(3) 0.049(2) 0.049(2) -0.0033(19) 0.013(2) 0.003(2)
C37A 0.043(2) 0.049(2) 0.0391(19) 0.0125(16) 0.0179(17) 0.0060(18)
U1B 0.04130(8) 0.03919(7) 0.03294(7) 0.00764(6) 0.01133(6) 0.00566(6)
S1B 0.0468(6) 0.0483(6) 0.0489(6) 0.0014(5) 0.0112(5) 0.0003(5)
S2B 0.0482(6) 0.0453(5) 0.0386(5) 0.0114(4) 0.0134(4) 0.0084(4)
S3B 0.0568(7) 0.0682(7) 0.0464(6) -0.0009(5) 0.0062(6) 0.0083(6)
O1B 0.0408(15) 0.0538(15) 0.0421(15) 0.0049(12) 0.0111(13) 0.0045(13)
O2B 0.0567(18) 0.078(2) 0.0437(16) -0.0003(15) 0.0212(14) 0.0000(16)
O3B 0.071(2) 0.0599(18) 0.072(2) 0.0130(16) 0.0059(18) 0.0145(16)
O4B 0.0473(15) 0.0651(16) 0.0395(13) 0.0189(12) 0.0243(12) 0.0088(13)
O5B 0.0534(17) 0.0783(18) 0.0357(14) 0.0152(13) 0.0184(13) 0.0059(15)
O6B 0.101(3) 0.0496(16) 0.078(2) 0.0190(15) 0.0268(19) 0.0305(16)
N1B 0.0467(19) 0.0449(17) 0.0395(16) 0.0100(13) 0.0156(15) 0.0024(15)
N2B 0.0458(19) 0.0414(17) 0.0293(15) 0.0020(13) 0.0057(15) 0.0030(15)
N3B 0.053(2) 0.0370(16) 0.0360(16) 0.0061(13) 0.0122(15) 0.0086(15)
N4B 0.054(2) 0.0458(19) 0.0461(19) -0.0043(15) 0.0134(17) 0.0066(16)
N5B 0.0388(18) 0.0528(17) 0.0341(15) 0.0176(13) 0.0108(14) 0.0012(15)
N6B 0.049(2) 0.0592(19) 0.0273(15) 0.0108(14) 0.0094(15) 0.0073(16)
N7B 0.0488(19) 0.0466(18) 0.0483(18) 0.0139(14) 0.0198(15) -0.0004(16)
C1B 0.063(3) 0.055(2) 0.051(2) 0.0148(19) 0.014(2) 0.017(2)
C2B 0.065(3) 0.072(3) 0.068(3) 0.026(2) 0.029(2) 0.015(2)
C3B 0.064(3) 0.080(3) 0.046(2) 0.0310(19) 0.024(2) 0.014(2)
C4B 0.054(3) 0.067(3) 0.043(2) 0.0112(19) 0.0220(19) 0.009(2)
C5B 0.037(2) 0.051(2) 0.0324(18) 0.0065(16) 0.0104(17) 0.0074(17)
C6B 0.043(2) 0.044(2) 0.035(2) -0.0029(17) 0.0064(18) 0.0039(18)
C7B 0.052(2) 0.053(2) 0.036(2) -0.0001(17) 0.0173(18) 0.0091(19)
C8B 0.064(3) 0.041(2) 0.052(2) -0.0068(19) 0.014(2) 0.014(2)
C9B 0.062(3) 0.033(2) 0.048(2) 0.0060(17) 0.005(2) 0.0137(19)
C10B 0.037(2) 0.057(2) 0.033(2) 0.0054(17) -0.0015(18) 0.0092(19)
C11B 0.040(2) 0.043(2) 0.0347(19) 0.0100(16) -0.0065(18) -0.0011(18)
C12B 0.042(2) 0.060(2) 0.064(3) 0.017(2) 0.014(2) 0.010(2)
C13B 0.060(3) 0.046(2) 0.066(3) 0.0187(19) 0.016(2) 0.005(2)
C14B 0.049(2) 0.052(2) 0.046(2) 0.0147(17) 0.0142(19) 0.0064(19)
C15B 0.042(2) 0.062(2) 0.038(2) 0.0078(19) 0.0060(19) 0.005(2)
C16B 0.063(3) 0.035(2) 0.054(2) 0.0057(17) 0.028(2) 0.0081(19)
C17B 0.071(3) 0.047(2) 0.061(3) 0.007(2) 0.014(2) -0.009(2)
C18B 0.062(3) 0.023(2) 0.084(3) 0.0033(19) 0.022(2) 0.0009(19)
C19B 0.065(3) 0.054(2) 0.069(3) 0.021(2) 0.025(2) 0.009(2)
C20B 0.058(2) 0.047(2) 0.053(2) 0.0165(17) 0.0296(19) 0.0232(18)
C21B 0.063(2) 0.051(2) 0.0403(19) 0.0157(16) 0.0261(18) 0.0266(18)
C22B 0.058(2) 0.055(2) 0.042(2) 0.0059(18) 0.0211(19) 0.023(2)
C23B 0.072(3) 0.071(2) 0.056(2) 0.0279(19) 0.030(2) 0.039(2)
C24B 0.058(3) 0.058(2) 0.064(3) 0.018(2) 0.003(2) 0.011(2)
C25B 0.049(2) 0.060(2) 0.039(2) 0.0184(17) 0.0104(19) 0.014(2)
C26B 0.041(2) 0.053(2) 0.044(2) 0.0122(17) 0.0200(17) 0.0083(18)
C27B 0.050(3) 0.086(3) 0.056(3) 0.030(2) -0.001(2) 0.003(2)
C28B 0.043(3) 0.089(3) 0.061(3) 0.011(3) -0.001(2) -0.003(3)
C29B 0.062(3) 0.044(2) 0.044(2) 0.0038(18) 0.017(2) -0.002(2)
C30B 0.036(2) 0.050(2) 0.046(2) 0.0178(17) 0.0022(18) 0.0038(18)
C31B 0.045(3) 0.061(3) 0.058(3) 0.015(2) 0.008(2) 0.003(2)
C32B 0.075(3) 0.081(3) 0.0277(19) 0.0167(19) 0.004(2) -0.009(3)
C33B 0.076(3) 0.075(3) 0.049(3) 0.011(2) 0.004(3) -0.016(3)
C34B 0.074(3) 0.074(3) 0.035(2) 0.007(2) 0.014(2) 0.011(3)
C35B 0.057(3) 0.050(2) 0.038(2) 0.0061(18) 0.008(2) 0.012(2)
C36B 0.040(2) 0.078(3) 0.063(3) 0.008(2) 0.015(2) -0.008(2)
C37B 0.054(3) 0.112(4) 0.041(2) 0.028(2) 0.018(2) 0.014(3)
N8 0.115(4) 0.147(4) 0.078(3) 0.055(3) 0.007(3) -0.015(4)
C39 0.104(5) 0.219(6) 0.139(5) 0.115(4) 0.035(4) 0.027(5)
C40 0.073(3) 0.135(5) 0.101(4) 0.031(4) 0.032(3) 0.048(3)
C41 0.170(5) 0.059(3) 0.083(3) 0.034(2) 0.068(3) 0.013(3)
C42 0.105(5) 0.131(4) 0.064(3) 0.030(3) 0.012(3) -0.040(4)
C43 0.065(3) 0.084(3) 0.057(3) 0.013(2) 0.002(3) 0.015(3)
F3A 0.0496(14) 0.0667(15) 0.0671(16) 0.0013(13) 0.0182(13) -0.0051(12)
F2A 0.0727(17) 0.0475(14) 0.0633(16) -0.0034(12) 0.0113(14) 0.0001(13)
F5A 0.0524(15) 0.0669(16) 0.0721(17) 0.0005(13) 0.0144(14) 0.0008(13)
F1A 0.0675(17) 0.0625(14) 0.0450(13) 0.0112(11) -0.0007(13) -0.0012(13)
F5B 0.0598(17) 0.0959(18) 0.0571(15) 0.0241(13) 0.0053(14) -0.0007(15)
F6A 0.0798(17) 0.0518(14) 0.0540(14) 0.0033(11) 0.0274(13) -0.0025(13)
F4A 0.115(2) 0.0487(14) 0.0609(15) 0.0198(11) 0.0252(15) 0.0000(14)
F2B 0.0719(18) 0.0843(18) 0.0490(15) -0.0012(13) 0.0126(14) 0.0000(15)
F3B 0.087(2) 0.0649(16) 0.0685(17) 0.0083(13) 0.0175(16) -0.0103(15)
F1B 0.0524(17) 0.101(2) 0.0711(19) -0.0092(16) 0.0052(15) -0.0116(16)
F6B 0.108(3) 0.0650(17) 0.088(2) 0.0145(15) -0.004(2) -0.0143(17)
F4B 0.0680(19) 0.187(3) 0.0726(18) 0.0426(19) 0.0242(15) -0.018(2)
F8A 0.113(3) 0.103(2) 0.0612(17) 0.0294(15) -0.0201(18) -0.007(2)
F9A 0.089(2) 0.159(3) 0.077(2) 0.029(2) 0.0319(17) -0.004(2)
O8A 0.079(2) 0.088(2) 0.0531(18) 0.0220(16) 0.0142(17) -0.0059(19)
O9B 0.122(3) 0.091(3) 0.072(2) -0.003(2) 0.038(2) -0.018(2)
O9A 0.067(2) 0.146(4) 0.123(3) 0.020(3) 0.043(2) 0.012(3)
F7A 0.205(5) 0.136(3) 0.189(4) 0.064(3) -0.048(4) -0.035(3)
O8B 0.081(3) 0.451(9) 0.075(3) 0.079(4) 0.017(3) -0.012(5)
O7B 0.118(4) 0.066(3) 0.270(7) -0.027(3) 0.056(4) 0.003(3)
C38A 0.067(4) 0.148(5) 0.073(3) 0.044(3) 0.004(3) 0.006(4)
O7A 0.281(7) 0.067(3) 0.262(7) -0.045(4) -0.116(6) 0.048(4)
F8B 0.110(3) 0.154(3) 0.102(3) -0.013(2) 0.036(2) -0.042(2)
F9B 0.181(4) 0.192(4) 0.086(3) 0.028(3) 0.022(3) -0.051(3)
F7B 0.152(3) 0.173(4) 0.222(5) -0.048(4) 0.088(3) 0.038(3)
C38B 0.104(4) 0.085(4) 0.070(3) -0.021(3) 0.029(3) 0.014(3)

loop_
_atom_type_symbol
_atom_type_description
_atom_type_scat_dispersion_real
_atom_type_scat_dispersion_imag
_atom_type_scat_source
C C 0.0033 0.0016 'International Tables Vol C Tables 4.2.6.8 and 6.1.1.4'
H H 0.0000 0.0000 'International Tables Vol C Tables 4.2.6.8 and 6.1.1.4'
N N 0.0061 0.0033 'International Tables Vol C Tables 4.2.6.8 and 6.1.1.4'
O O 0.0106 0.0060 'International Tables Vol C Tables 4.2.6.8 and 6.1.1.4'
F F 0.0171 0.0103 'International Tables Vol C Tables 4.2.6.8 and 6.1.1.4'
S S 0.1246 0.1234 'International Tables Vol C Tables 4.2.6.8 and 6.1.1.4'
U U -9.6767 9.6646 'International Tables Vol C Tables 4.2.6.8 and 6.1.1.4'

loop_
_geom_angle_atom_site_label_1
_geom_angle_atom_site_label_2
_geom_angle_atom_site_label_3
_geom_angle
_geom_angle_site_symmetry_1
_geom_angle_site_symmetry_3
_geom_angle_publ_flag
O1A U1A O4A 142.46(9) . . ?
O1A U1A N4A 74.41(9) . . ?
O4A U1A N4A 92.50(10) . . ?
O1A U1A N1A 71.90(10) . . ?
O4A U1A N1A 142.42(9) . . ?
N4A U1A N1A 82.79(11) . . ?
O1A U1A N2A 70.45(9) . . ?
O4A U1A N2A 131.18(10) . . ?
N4A U1A N2A 136.30(10) . . ?
N1A U1A N2A 62.28(11) . . ?
O1A U1A N5A 128.89(10) . . ?
O4A U1A N5A 68.66(10) . . ?
N4A U1A N5A 62.69(9) . . ?
N1A U1A N5A 76.23(10) . . ?
N2A U1A N5A 125.55(9) . . ?
O1A U1A N3A 97.04(10) . . ?
O4A U1A N3A 75.70(10) . . ?
N4A U1A N3A 148.35(10) . . ?
N1A U1A N3A 124.21(10) . . ?
N2A U1A N3A 62.55(10) . . ?
N5A U1A N3A 134.03(10) . . ?
O1A U1A N6A 143.61(9) . . ?
O4A U1A N6A 72.34(9) . . ?
N4A U1A N6A 125.14(10) . . ?
N1A U1A N6A 80.11(10) . . ?
N2A U1A N6A 76.18(9) . . ?
N5A U1A N6A 62.68(10) . . ?
N3A U1A N6A 79.70(10) . . ?
O1A U1A N7A 71.04(10) . . ?
O4A U1A N7A 71.60(9) . . ?
N4A U1A N7A 75.01(11) . . ?
N1A U1A N7A 140.65(10) . . ?
N2A U1A N7A 115.52(10) . . ?
N5A U1A N7A 118.93(10) . . ?
N3A U1A N7A 73.41(10) . . ?
N6A U1A N7A 139.15(10) . . ?
O2A S1A O3A 116.4(2) . . ?
O2A S1A O1A 114.52(18) . . ?
O3A S1A O1A 113.61(18) . . ?
O2A S1A C36A 104.8(2) . . ?
O3A S1A C36A 104.2(2) . . ?
O1A S1A C36A 101.01(18) . . ?
O6A S2A O5A 117.89(18) . . ?
O6A S2A O4A 113.02(19) . . ?
O5A S2A O4A 112.75(17) . . ?
O6A S2A C37A 105.34(18) . . ?
O5A S2A C37A 103.27(18) . . ?
O4A S2A C37A 102.44(17) . . ?
O9A S3A O8A 126.2(3) . . ?
O9A S3A O7A 109.7(4) . . ?
O8A S3A O7A 106.9(3) . . ?
O9A S3A C38A 109.4(3) . . ?
O8A S3A C38A 112.1(3) . . ?
O7A S3A C38A 84.4(4) . . ?
S1A O1A U1A 143.75(16) . . ?
S2A O4A U1A 149.78(16) . . ?
C6A N2A C10A 119.1(3) . . ?
C6A N2A U1A 120.2(3) . . ?
C10A N2A U1A 120.4(3) . . ?
C11A N3A C15A 117.3(4) . . ?
C11A N3A U1A 121.1(3) . . ?
C15A N3A U1A 121.5(3) . . ?
C16A N4A C20A 116.8(3) . . ?
C16A N4A U1A 121.0(3) . . ?
C20A N4A U1A 122.2(2) . . ?
C25A N5A C21A 118.0(3) . . ?
C25A N5A U1A 120.3(3) . . ?
C21A N5A U1A 121.0(2) . . ?
C30A N6A C26A 117.5(3) . . ?
C30A N6A U1A 122.0(2) . . ?
C26A N6A U1A 120.1(2) . . ?
C5A N1A C1A 115.4(4) . . ?
C5A N1A U1A 121.6(3) . . ?
C1A N1A U1A 121.0(3) . . ?
C35A N7A C31A 114.9(4) . . ?
C35A N7A U1A 125.2(3) . . ?
C31A N7A U1A 119.8(3) . . ?
N1A C1A C2A 124.3(4) . . ?
C3A C2A C1A 115.8(5) . . ?
C4A C3A C2A 121.9(5) . . ?
C3A C4A C5A 119.3(4) . . ?
N1A C5A C4A 123.2(4) . . ?
N1A C5A C6A 114.2(4) . . ?
C4A C5A C6A 122.6(4) . . ?
N2A C6A C7A 121.1(4) . . ?
N2A C6A C5A 119.0(4) . . ?
C7A C6A C5A 119.9(4) . . ?
C8A C7A C6A 120.3(4) . . ?
C7A C8A C9A 119.7(4) . . ?
C8A C9A C10A 119.2(4) . . ?
N2A C10A C9A 120.6(4) . . ?
N2A C10A C11A 118.2(4) . . ?
C9A C10A C11A 121.3(4) . . ?
N3A C11A C12A 120.8(4) . . ?
N3A C11A C10A 117.4(4) . . ?
C12A C11A C10A 121.8(4) . . ?
C13A C12A C11A 120.5(4) . . ?
C12A C13A C14A 118.4(4) . . ?
C15A C14A C13A 119.0(4) . . ?
C14A C15A N3A 124.0(4) . . ?
N4A C16A C17A 124.7(4) . . ?
C18A C17A C16A 117.3(4) . . ?
C17A C18A C19A 120.8(4) . . ?
C18A C19A C20A 118.5(4) . . ?
N4A C20A C19A 121.7(3) . . ?
N4A C20A C21A 116.4(4) . . ?
C19A C20A C21A 122.0(4) . . ?
N5A C21A C22A 122.1(3) . . ?
N5A C21A C20A 117.1(3) . . ?
C22A C21A C20A 120.9(4) . . ?
C23A C22A C21A 119.0(4) . . ?
C24A C23A C22A 121.2(4) . . ?
C23A C24A C25A 118.4(4) . . ?
N5A C25A C24A 121.2(4) . . ?
N5A C25A C26A 118.4(3) . . ?
C24A C25A C26A 120.4(3) . . ?
N6A C26A C27A 120.9(4) . . ?
N6A C26A C25A 117.4(3) . . ?
C27A C26A C25A 121.6(4) . . ?
C28A C27A C26A 119.1(4) . . ?
C29A C28A C27A 119.4(4) . . ?
C28A C29A C30A 119.7(5) . . ?
N6A C30A C29A 123.4(4) . . ?
N7A C31A C32A 124.5(4) . . ?
C33A C32A C31A 116.9(4) . . ?
C32A C33A C34A 119.9(4) . . ?
C33A C34A C35A 120.0(4) . . ?
N7A C35A C34A 123.6(4) . . ?
F3A C36A F1A 109.1(4) . . ?
F3A C36A F2A 106.0(4) . . ?
F1A C36A F2A 108.7(3) . . ?
F3A C36A S1A 111.8(3) . . ?
F1A C36A S1A 111.6(3) . . ?
F2A C36A S1A 109.5(3) . . ?
F5A C37A F4A 108.5(4) . . ?
F5A C37A F6A 108.5(3) . . ?
F4A C37A F6A 105.9(3) . . ?
F5A C37A S2A 112.8(3) . . ?
F4A C37A S2A 110.8(3) . . ?
F6A C37A S2A 110.1(3) . . ?
O1B U1B O4B 144.53(9) . . ?
O1B U1B N5B 126.93(10) . . ?
O4B U1B N5B 69.47(10) . . ?
O1B U1B N2B 71.14(9) . . ?
O4B U1B N2B 129.82(10) . . ?
N5B U1B N2B 124.32(10) . . ?
O1B U1B N6B 143.12(10) . . ?
O4B U1B N6B 70.89(10) . . ?
N5B U1B N6B 63.51(10) . . ?
N2B U1B N6B 75.19(10) . . ?
O1B U1B N4B 74.33(11) . . ?
O4B U1B N4B 92.35(11) . . ?
N5B U1B N4B 62.61(10) . . ?
N2B U1B N4B 137.78(11) . . ?
N6B U1B N4B 126.07(11) . . ?
O1B U1B N3B 96.76(10) . . ?
O4B U1B N3B 75.97(11) . . ?
N5B U1B N3B 136.25(10) . . ?
N2B U1B N3B 62.73(11) . . ?
N6B U1B N3B 80.55(10) . . ?
N4B U1B N3B 146.07(10) . . ?
O1B U1B N1B 71.41(10) . . ?
O4B U1B N1B 140.98(10) . . ?
N5B U1B N1B 74.52(11) . . ?
N2B U1B N1B 62.55(10) . . ?
N6B U1B N1B 80.10(10) . . ?
N4B U1B N1B 83.98(11) . . ?
N3B U1B N1B 124.90(11) . . ?
O1B U1B N7B 71.51(10) . . ?
O4B U1B N7B 73.25(10) . . ?
N5B U1B N7B 120.00(10) . . ?
N2B U1B N7B 115.67(10) . . ?
N6B U1B N7B 139.05(11) . . ?
N4B U1B N7B 74.04(11) . . ?
N3B U1B N7B 72.10(10) . . ?
N1B U1B N7B 140.73(10) . . ?
O3B S1B O2B 116.4(2) . . ?
O3B S1B O1B 112.7(2) . . ?
O2B S1B O1B 115.61(19) . . ?
O3B S1B C36B 103.7(2) . . ?
O2B S1B C36B 103.8(2) . . ?
O1B S1B C36B 102.17(19) . . ?
O6B S2B O5B 116.9(2) . . ?
O6B S2B O4B 113.3(2) . . ?
O5B S2B O4B 113.54(18) . . ?
O6B S2B C37B 105.2(2) . . ?
O5B S2B C37B 104.2(2) . . ?
O4B S2B C37B 101.62(19) . . ?
O7B S3B O8B 106.4(4) . . ?
O7B S3B O9B 112.6(3) . . ?
O8B S3B O9B 121.1(4) . . ?
O7B S3B C38B 101.0(4) . . ?
O8B S3B C38B 105.0(3) . . ?
O9B S3B C38B 108.6(3) . . ?
S1B O1B U1B 146.18(16) . . ?
S2B O4B U1B 156.88(16) . . ?
C5B N1B C1B 116.6(4) . . ?
C5B N1B U1B 120.1(3) . . ?
C1B N1B U1B 121.6(3) . . ?
C6B N2B C10B 117.5(4) . . ?
C6B N2B U1B 120.8(2) . . ?
C10B N2B U1B 121.4(3) . . ?
C11B N3B C15B 117.3(4) . . ?
C11B N3B U1B 121.3(3) . . ?
C15B N3B U1B 121.2(3) . . ?
C16B N4B C20B 116.3(3) . . ?
C16B N4B U1B 121.3(3) . . ?
C20B N4B U1B 122.4(2) . . ?
C25B N5B C21B 116.9(3) . . ?
C25B N5B U1B 120.8(3) . . ?
C21B N5B U1B 121.8(2) . . ?
C30B N6B C26B 117.2(3) . . ?
C30B N6B U1B 122.9(3) . . ?
C26B N6B U1B 119.5(2) . . ?
C31B N7B C35B 116.2(4) . . ?
C31B N7B U1B 121.8(3) . . ?
C35B N7B U1B 122.0(3) . . ?
N1B C1B C2B 125.1(5) . . ?
C3B C2B C1B 117.1(5) . . ?
C2B C3B C4B 120.8(5) . . ?
C5B C4B C3B 118.0(4) . . ?
N1B C5B C4B 122.3(4) . . ?
N1B C5B C6B 117.5(4) . . ?
C4B C5B C6B 120.1(4) . . ?
N2B C6B C7B 121.9(4) . . ?
N2B C6B C5B 117.8(4) . . ?
C7B C6B C5B 120.3(4) . . ?
C8B C7B C6B 119.0(4) . . ?
C7B C8B C9B 120.1(4) . . ?
C8B C9B C10B 119.8(4) . . ?
N2B C10B C9B 121.5(4) . . ?
N2B C10B C11B 116.5(4) . . ?
C9B C10B C11B 122.0(4) . . ?
N3B C11B C12B 122.7(4) . . ?
N3B C11B C10B 117.6(4) . . ?
C12B C11B C10B 119.7(4) . . ?
C13B C12B C11B 118.1(4) . . ?
C14B C13B C12B 120.7(4) . . ?
C13B C14B C15B 116.9(4) . . ?
N3B C15B C14B 124.1(4) . . ?
N4B C16B C17B 124.2(4) . . ?
C16B C17B C18B 119.3(4) . . ?
C17B C18B C19B 118.8(4) . . ?
C20B C19B C18B 118.4(4) . . ?
N4B C20B C19B 122.9(4) . . ?
N4B C20B C21B 116.6(3) . . ?
C19B C20B C21B 120.5(4) . . ?
C22B C21B N5B 123.0(4) . . ?
C22B C21B C20B 120.8(4) . . ?
N5B C21B C20B 116.1(4) . . ?
C23B C22B C21B 118.9(4) . . ?
C24B C23B C22B 120.7(4) . . ?
C23B C24B C25B 118.3(4) . . ?
N5B C25B C24B 122.2(4) . . ?
N5B C25B C26B 118.9(4) . . ?
C24B C25B C26B 119.0(3) . . ?
C27B C26B N6B 119.8(4) . . ?
C27B C26B C25B 123.1(4) . . ?
N6B C26B C25B 117.0(3) . . ?
C28B C27B C26B 121.5(4) . . ?
C27B C28B C29B 118.5(4) . . ?
C30B C29B C28B 119.0(4) . . ?
N6B C30B C29B 124.0(4) . . ?
N7B C31B C32B 125.6(5) . . ?
C31B C32B C33B 117.0(5) . . ?
C34B C33B C32B 119.9(5) . . ?
C33B C34B C35B 119.5(5) . . ?
N7B C35B C34B 121.6(4) . . ?
F1B C36B F3B 108.6(4) . . ?
F1B C36B F2B 108.7(4) . . ?
F3B C36B F2B 105.2(4) . . ?
F1B C36B S1B 112.9(3) . . ?
F3B C36B S1B 111.1(3) . . ?
F2B C36B S1B 110.0(3) . . ?
F6B C37B F4B 106.2(5) . . ?
F6B C37B F5B 111.3(4) . . ?
F4B C37B F5B 107.2(4) . . ?
F6B C37B S2B 112.2(4) . . ?
F4B C37B S2B 109.6(3) . . ?
F5B C37B S2B 110.1(4) . . ?
C39 N8 C43 120.5 . . ?
C40 C39 N8 123.6 . . ?
C39 C40 C41 125.1 . . ?
C40 C41 C42 113.5 . . ?
C43 C42 C41 108.2 . . ?
N8 C43 C42 129.0 . . ?
F8A C38A F9A 112.2(5) . . ?
F8A C38A F7A 98.2(5) . . ?
F9A C38A F7A 88.2(5) . . ?
F8A C38A S3A 123.5(5) . . ?
F9A C38A S3A 122.1(5) . . ?
F7A C38A S3A 97.9(4) . . ?
F8B C38B F9B 112.2(6) . . ?
F8B C38B F7B 109.4(6) . . ?
F9B C38B F7B 92.7(5) . . ?
F8B C38B S3B 116.8(4) . . ?
F9B C38B S3B 113.5(5) . . ?
F7B C38B S3B 109.5(5) . . ?

loop_
_geom_bond_atom_site_label_1
_geom_bond_atom_site_label_2
_geom_bond_distance
_geom_bond_site_symmetry_2
_geom_bond_publ_flag
U1A O1A 2.495(3) . ?
U1A O4A 2.499(3) . ?
U1A N4A 2.606(3) . ?
U1A N1A 2.619(3) . ?
U1A N2A 2.618(3) . ?
U1A N5A 2.624(3) . ?
U1A N3A 2.635(4) . ?
U1A N6A 2.639(3) . ?
U1A N7A 2.695(3) . ?
S1A O2A 1.435(3) . ?
S1A O3A 1.435(4) . ?
S1A O1A 1.476(3) . ?
S1A C36A 1.826(4) . ?
S2A O6A 1.433(3) . ?
S2A O5A 1.456(3) . ?
S2A O4A 1.467(3) . ?
S2A C37A 1.812(4) . ?
S3A O9A 1.317(4) . ?
S3A O8A 1.350(4) . ?
S3A O7A 1.644(6) . ?
S3A C38A 1.678(7) . ?
N2A C6A 1.348(5) . ?
N2A C10A 1.375(6) . ?
N3A C11A 1.354(5) . ?
N3A C15A 1.370(5) . ?
N4A C16A 1.339(5) . ?
N4A C20A 1.382(5) . ?
N5A C25A 1.351(4) . ?
N5A C21A 1.380(5) . ?
N6A C30A 1.347(5) . ?
N6A C26A 1.355(5) . ?
N1A C5A 1.354(5) . ?
N1A C1A 1.372(6) . ?
N7A C35A 1.342(6) . ?
N7A C31A 1.366(6) . ?
C1A C2A 1.394(7) . ?
C2A C3A 1.371(7) . ?
C3A C4A 1.347(8) . ?
C4A C5A 1.364(6) . ?
C5A C6A 1.493(6) . ?
C6A C7A 1.401(6) . ?
C7A C8A 1.355(7) . ?
C8A C9A 1.382(7) . ?
C9A C10A 1.407(6) . ?
C10A C11A 1.455(6) . ?
C11A C12A 1.392(6) . ?
C12A C13A 1.381(6) . ?
C13A C14A 1.382(6) . ?
C14A C15A 1.349(6) . ?
C16A C17A 1.393(6) . ?
C17A C18A 1.366(6) . ?
C18A C19A 1.394(6) . ?
C19A C20A 1.396(6) . ?
C20A C21A 1.474(5) . ?
C21A C22A 1.381(6) . ?
C22A C23A 1.370(6) . ?
C23A C24A 1.353(7) . ?
C24A C25A 1.434(6) . ?
C25A C26A 1.471(6) . ?
C26A C27A 1.412(5) . ?
C27A C28A 1.369(7) . ?
C28A C29A 1.360(7) . ?
C29A C30A 1.358(6) . ?
C31A C32A 1.402(6) . ?
C32A C33A 1.363(7) . ?
C33A C34A 1.360(7) . ?
C34A C35A 1.370(6) . ?
C36A F3A 1.309(6) . ?
C36A F1A 1.333(5) . ?
C36A F2A 1.358(5) . ?
C37A F5A 1.316(5) . ?
C37A F4A 1.333(5) . ?
C37A F6A 1.362(5) . ?
U1B O1B 2.489(3) . ?
U1B O4B 2.495(3) . ?
U1B N5B 2.615(3) . ?
U1B N2B 2.618(3) . ?
U1B N6B 2.623(3) . ?
U1B N4B 2.628(3) . ?
U1B N3B 2.633(3) . ?
U1B N1B 2.637(4) . ?
U1B N7B 2.678(3) . ?
S1B O3B 1.435(4) . ?
S1B O2B 1.443(3) . ?
S1B O1B 1.461(3) . ?
S1B C36B 1.820(5) . ?
S2B O6B 1.407(3) . ?
S2B O5B 1.448(3) . ?
S2B O4B 1.461(3) . ?
S2B C37B 1.828(5) . ?
S3B O7B 1.377(5) . ?
S3B O8B 1.404(5) . ?
S3B O9B 1.418(4) . ?
S3B C38B 1.760(7) . ?
N1B C5B 1.347(5) . ?
N1B C1B 1.359(5) . ?
N2B C6B 1.354(6) . ?
N2B C10B 1.373(5) . ?
N3B C11B 1.345(5) . ?
N3B C15B 1.345(6) . ?
N4B C16B 1.342(5) . ?
N4B C20B 1.349(6) . ?
N5B C25B 1.342(5) . ?
N5B C21B 1.379(5) . ?
N6B C30B 1.347(5) . ?
N6B C26B 1.400(5) . ?
N7B C31B 1.340(6) . ?
N7B C35B 1.388(6) . ?
C1B C2B 1.364(7) . ?
C2B C3B 1.353(7) . ?
C3B C4B 1.408(7) . ?
C4B C5B 1.383(6) . ?
C5B C6B 1.473(6) . ?
C6B C7B 1.405(6) . ?
C7B C8B 1.367(6) . ?
C8B C9B 1.353(7) . ?
C9B C10B 1.394(6) . ?
C10B C11B 1.497(6) . ?
C11B C12B 1.386(6) . ?
C12B C13B 1.383(7) . ?
C13B C14B 1.378(6) . ?
C14B C15B 1.387(6) . ?
C16B C17B 1.354(6) . ?
C17B C18B 1.371(7) . ?
C18B C19B 1.379(6) . ?
C19B C20B 1.390(6) . ?
C20B C21B 1.509(5) . ?
C21B C22B 1.364(6) . ?
C22B C23B 1.373(6) . ?
C23B C24B 1.355(6) . ?
C24B C25B 1.423(6) . ?
C25B C26B 1.471(6) . ?
C26B C27B 1.378(6) . ?
C27B C28B 1.376(7) . ?
C28B C29B 1.382(7) . ?
C29B C30B 1.369(5) . ?
C31B C32B 1.383(6) . ?
C32B C33B 1.395(7) . ?
C33B C34B 1.378(7) . ?
C34B C35B 1.396(6) . ?
C36B F1B 1.299(5) . ?
C36B F3B 1.336(6) . ?
C36B F2B 1.377(6) . ?
C37B F6B 1.297(6) . ?
C37B F4B 1.324(6) . ?
C37B F5B 1.315(6) . ?
N8 C39 1.2536 . ?
N8 C43 1.2896 . ?
C39 C40 1.2418 . ?
C40 C41 1.4408 . ?
C41 C42 1.5785 . ?
C42 C43 1.4204 . ?
F8A C38A 1.293(7) . ?
F9A C38A 1.309(7) . ?
F7A C38A 1.557(8) . ?
F8B C38B 1.288(7) . ?
F9B C38B 1.315(7) . ?
F7B C38B 1.359(8) . ?
